data_9000762
loop_
_publ_author_name
'Munno, R.'
'Rossi, G.'
'Tadini, C.'

_publ_section_title
;
 Crystal chemistry of kimzeyite from Stomboli, Aeolian Islands, Italy
;
_journal_name_full 'American Mineralogist'
_journal_page_first 188
_journal_page_last 191
_journal_volume 65
_journal_year 1980
_chemical_formula_sum 'Al0.999 Ca2.94 Fe0.492 Mg0.38 O12 Si1.509 Ti0.47 Zr1.21'
_chemical_name_mineral Kimzeyite
_space_group_IT_number 230
_symmetry_space_group_name_Hall '-I 4bd 2c 3'
_symmetry_space_group_name_H-M 'I a -3 d'
_cell_angle_alpha 90
_cell_angle_beta 90
_cell_angle_gamma 90
_cell_length_a 12.365
_cell_length_b 12.365
_cell_length_c 12.365
_cell_formula_units_Z 8
_cell_volume 1890.525
_database_code_amcsd 0000775
_exptl_crystal_density_diffrn 3.856
_cod_original_formula_sum 'Ca2.94 Mg.38 Zr1.21 Ti.47 (Si1.509 Al.999 Fe.492) O12'
_cod_database_code 9000762

loop_
_space_group_symop_operation_xyz
x,y,z
1/2+x,1/2+y,1/2+z
z,1/2-x,1/2+y
1/2+z,-x,+y
-y,1/2+z,1/2-x
1/2-y,+z,-x
x,1/2-y,1/2+z
1/2+x,-y,+z
-z,1/2+x,1/2-y
1/2-z,+x,-y
y,1/2-z,1/2+x
1/2+y,-z,+x
-x,1/2+y,1/2-z
1/2-x,+y,-z
3/4+x,1/4-z,3/4-y
1/4+x,3/4-z,1/4-y
3/4-z,1/4+y,3/4+x
1/4-z,3/4+y,1/4+x
3/4+y,1/4-x,3/4-z
1/4+y,3/4-x,1/4-z
3/4-x,1/4+z,3/4+y
1/4-x,3/4+z,1/4+y
3/4+z,1/4-y,3/4-x
1/4+z,3/4-y,1/4-x
3/4-y,1/4+x,3/4+z
1/4-y,3/4+x,1/4+z
1/4+x,1/4+z,1/4+y
3/4+x,3/4+z,3/4+y
1/4-z,1/4-y,1/4-x
3/4-z,3/4-y,3/4-x
1/4+y,1/4+x,1/4+z
3/4+y,3/4+x,3/4+z
1/4-x,1/4-z,1/4-y
3/4-x,3/4-z,3/4-y
1/4+z,1/4+y,1/4+x
3/4+z,3/4+y,3/4+x
1/4-y,1/4-x,1/4-z
3/4-y,3/4-x,3/4-z
1/2+z,x,1/2-y
+z,1/2+x,-y
1/2-y,-z,1/2+x
-y,1/2-z,+x
1/2+x,y,1/2-z
+x,1/2+y,-z
1/2-z,-x,1/2+y
-z,1/2-x,+y
1/2+y,z,1/2-x
+y,1/2+z,-x
1/2-x,-y,1/2+z
-x,1/2-y,+z
1/2-z,1/2+x,y
-z,+x,1/2+y
1/2+y,1/2-z,-x
+y,-z,1/2-x
1/2-x,1/2+y,z
-x,+y,1/2+z
1/2+z,1/2-x,-y
+z,-x,1/2-y
1/2-y,1/2+z,x
-y,+z,1/2+x
1/2+x,1/2-y,-z
+x,-y,1/2-z
3/4-x,3/4+z,1/4-y
1/4-x,1/4+z,3/4-y
3/4+z,3/4-y,1/4+x
1/4+z,1/4-y,3/4+x
3/4-y,3/4+x,1/4-z
1/4-y,1/4+x,3/4-z
3/4+x,3/4-z,1/4+y
1/4+x,1/4-z,3/4+y
3/4-z,3/4+y,1/4-x
1/4-z,1/4+y,3/4-x
3/4+y,3/4-x,1/4+z
1/4+y,1/4-x,3/4+z
1/4-x,3/4-z,3/4+y
3/4-x,1/4-z,1/4+y
1/4+z,3/4+y,3/4-x
3/4+z,1/4+y,1/4-x
1/4-y,3/4-x,3/4+z
3/4-y,1/4-x,1/4+z
1/4+x,3/4+z,3/4-y
3/4+x,1/4+z,1/4-y
1/4-z,3/4-y,3/4+x
3/4-z,1/4-y,1/4+x
1/4+y,3/4+x,3/4-z
3/4+y,1/4+x,1/4-z
-z,-x,-y
1/2-z,1/2-x,1/2-y
y,z,x
1/2+y,1/2+z,1/2+x
-x,-y,-z
1/2-x,1/2-y,1/2-z
z,x,y
1/2+z,1/2+x,1/2+y
-y,-z,-x
1/2-y,1/2-z,1/2-x

loop_
_atom_site_aniso_label
_atom_site_aniso_U_11
_atom_site_aniso_U_22
_atom_site_aniso_U_33
_atom_site_aniso_U_12
_atom_site_aniso_U_13
_atom_site_aniso_U_23
Ca1 0.00488 0.00488 0.01270 0.00480 0.00000 0.00000
Mg1 0.00488 0.00488 0.01270 0.00480 0.00000 0.00000
Mg2 0.00829 0.00829 0.00829 0.00015 0.00015 0.00015
Zr2 0.00829 0.00829 0.00829 0.00015 0.00015 0.00015
Ti2 0.00829 0.00829 0.00829 0.00015 0.00015 0.00015
Si 0.00813 0.00991 0.00991 0.00000 0.00000 0.00000
Al 0.00813 0.00991 0.00991 0.00000 0.00000 0.00000
Fe 0.00813 0.00991 0.00991 0.00000 0.00000 0.00000
O 0.01634 0.01177 0.00852 -0.00294 0.00194 0.00046

loop_
_atom_site_label
_atom_site_fract_x
_atom_site_fract_y
_atom_site_fract_z
_atom_site_occupancy
Ca1 0.12500 0.00000 0.25000 0.98000
Mg1 0.12500 0.00000 0.25000 0.02000
Mg2 0.00000 0.00000 0.00000 0.16000
Zr2 0.00000 0.00000 0.00000 0.60500
Ti2 0.00000 0.00000 0.00000 0.23500
Si 0.37500 0.00000 0.25000 0.50300
Al 0.37500 0.00000 0.25000 0.33300
Fe 0.37500 0.00000 0.25000 0.16400
O 0.03650 0.04970 0.65430 1.00000

loop_
_cod_related_entry_id
_cod_related_entry_database
_cod_related_entry_code
1 AMCSD 0000775
